data_7128753
loop_
_publ_author_name
'Goual, Nawel'
'Casimiro, Lorenzo'
'Delattre, Vincent'
'Retailleau, Pascal'
'Maisonneuve, St\'ephane'
'Bogliotti, Nicolas'
'M\'etivier, R\'emi'
'Xie, Juan'
'Marinetti, Angela'
'Voituriez, Arnaud'

_publ_section_title
;
 Triazonine-based bistable photoswitches: synthesis, characterization and
 photochromic properties.
;
_journal_issue 78
_journal_name_full 'Chemical communications (Cambridge, England)'
_journal_page_first 10079
_journal_page_last 10082
_journal_paper_doi 10.1039/d1cc02746h
_journal_volume 57
_journal_year 2021
_chemical_formula_moiety 'C19 H21 N3 O2'
_chemical_formula_sum 'C19 H21 N3 O2'
_chemical_formula_weight 323.39
_chemical_name_systematic
;
'tert-butyl(Z)-11,13-dihydro-12H-dibenzo[c,h][1,2,6]triazonine-12-carboxylate'
;
_space_group_crystal_system triclinic
_space_group_IT_number 2
_space_group_name_Hall '-P 1'
_space_group_name_H-M_alt 'P -1'
_atom_sites_solution_hydrogens geom
_atom_sites_solution_primary other
_atom_sites_solution_secondary difmap
_audit_creation_method SHELXL-2018/3
_audit_update_record
;
2021-03-05 deposited with the CCDC.	2021-08-02 downloaded from the CCDC.
;
_cell_angle_alpha 72.180(2)
_cell_angle_beta 86.927(2)
_cell_angle_gamma 81.304(2)
_cell_formula_units_Z 4
_cell_length_a 9.4527(2)
_cell_length_b 11.1113(3)
_cell_length_c 17.2833(5)
_cell_measurement_reflns_used 9101
_cell_measurement_temperature 100(2)
_cell_measurement_theta_max 29.5150
_cell_measurement_theta_min 3.3350
_cell_volume 1708.28(8)
_computing_cell_refinement 'CrysAlisPro 1.171.39.46 (Rigaku OD, 2018)'
_computing_data_collection 'CrysAlisPro 1.171.39.46 (Rigaku OD, 2018)'
_computing_data_reduction 'CrysAlisPro 1.171.39.46 (Rigaku OD, 2018)'
_computing_structure_refinement 'SHELXL-2018/3 (Sheldrick, 2015b)'
_computing_structure_solution 'SHELT (Sheldrick, 2015a)'
_diffrn_ambient_temperature 100(2)
_diffrn_detector 'Dectris PILATUS3 R 200K-A area detector'
_diffrn_detector_area_resol_mean 5.811
_diffrn_detector_type 'Hybrid Photon Counting area detector'
_diffrn_measured_fraction_theta_full 0.994
_diffrn_measured_fraction_theta_max 0.970
_diffrn_measurement_device 'kappa gonio four-circle diffractometer'
_diffrn_measurement_device_type 'Rigaku XtaLAB PRO'
_diffrn_measurement_method '\w scans'
_diffrn_radiation_collimation 'Rigaku Integrated Confocal MaxFlux double bounce multi-layer mirror optics'
_diffrn_radiation_monochromator none
_diffrn_radiation_probe x-ray
_diffrn_radiation_type MoK\a
_diffrn_radiation_wavelength 0.71073
_diffrn_reflns_av_R_equivalents 0.0452
_diffrn_reflns_av_unetI/netI 0.0415
_diffrn_reflns_Laue_measured_fraction_full 0.994
_diffrn_reflns_Laue_measured_fraction_max 0.970
_diffrn_reflns_limit_h_max 12
_diffrn_reflns_limit_h_min -12
_diffrn_reflns_limit_k_max 14
_diffrn_reflns_limit_k_min -14
_diffrn_reflns_limit_l_max 22
_diffrn_reflns_limit_l_min -22
_diffrn_reflns_number 27891
_diffrn_reflns_point_group_measured_fraction_full 0.994
_diffrn_reflns_point_group_measured_fraction_max 0.970
_diffrn_reflns_theta_full 25.242
_diffrn_reflns_theta_max 27.482
_diffrn_reflns_theta_min 3.562
_diffrn_source 'microfocus sealed X-ray tube'
_diffrn_source_type 'Rigaku micromax 003'
_exptl_absorpt_coefficient_mu 0.083
_exptl_absorpt_correction_T_max 1.00000
_exptl_absorpt_correction_T_min 0.78712
_exptl_absorpt_correction_type multi-scan
_exptl_absorpt_process_details
;
CrysAlisPro 1.171.39.46 (Rigaku Oxford Diffraction, 2018)
Empirical absorption correction using spherical harmonics,
 implemented in SCALE3 ABSPACK scaling algorithm.
;
_exptl_crystal_colour yellow
_exptl_crystal_density_diffrn 1.257
_exptl_crystal_description flake
_exptl_crystal_F_000 688
_exptl_crystal_size_max 0.28
_exptl_crystal_size_mid 0.22
_exptl_crystal_size_min 0.03
_refine_diff_density_max 0.315
_refine_diff_density_min -0.264
_refine_diff_density_rms 0.049
_refine_ls_extinction_method none
_refine_ls_goodness_of_fit_ref 1.047
_refine_ls_hydrogen_treatment constr
_refine_ls_matrix_type full
_refine_ls_number_parameters 439
_refine_ls_number_reflns 7611
_refine_ls_number_restraints 0
_refine_ls_restrained_S_all 1.047
_refine_ls_R_factor_all 0.0569
_refine_ls_R_factor_gt 0.0448
_refine_ls_shift/su_max 0.001
_refine_ls_shift/su_mean 0.000
_refine_ls_structure_factor_coef Fsqd
_refine_ls_weighting_details 'w=1/[\s^2^(Fo^2^)+(0.0607P)^2^+0.4646P] where P=(Fo^2^+2Fc^2^)/3'
_refine_ls_weighting_scheme calc
_refine_ls_wR_factor_gt 0.1149
_refine_ls_wR_factor_ref 0.1217
_reflns_Friedel_coverage 0.000
_reflns_number_gt 6204
_reflns_number_total 7635
_reflns_threshold_expression 'I > 2\s(I)'
_cod_data_source_file d1cc02746h2.cif
_cod_data_source_block compound_Z-2a
_cod_depositor_comments 'Adding full bibliography for 7128749--7128753.cif.'
_cod_database_code 7128753
_shelx_space_group_comment
;
The symmetry employed for this shelxl refinement is uniquely defined
by the following loop, which should always be used as a source of
symmetry information in preference to the above space-group names.
They are only intended as comments.
;

loop_
_space_group_symop_operation_xyz
'x, y, z'
'-x, -y, -z'

loop_
_atom_site_label
_atom_site_type_symbol
_atom_site_fract_x
_atom_site_fract_y
_atom_site_fract_z
_atom_site_U_iso_or_equiv
_atom_site_adp_type
_atom_site_occupancy
_atom_site_site_symmetry_order
_atom_site_calc_flag
_atom_site_refinement_flags_posn
_atom_site_refinement_flags_adp
_atom_site_refinement_flags_occupancy
_atom_site_disorder_assembly
_atom_site_disorder_group
C1_1 C 0.23977(14) 0.59984(12) 0.24760(8) 0.0219(3) Uani 1 1 d . . . . .
N1_1 N 0.24794(13) 0.70512(11) 0.27995(7) 0.0270(3) Uani 1 1 d . . . . .
O1_1 O 0.00295(11) 0.27481(9) 0.42778(6) 0.0273(2) Uani 1 1 d . . . . .
C2_1 C 0.14748(13) 0.51103(12) 0.28295(8) 0.0194(3) Uani 1 1 d . . . . .
N2_1 N 0.32667(13) 0.68586(11) 0.33955(7) 0.0271(3) Uani 1 1 d . . . . .
O2_1 O 0.12456(10) 0.26768(8) 0.54003(6) 0.0232(2) Uani 1 1 d . . . . .
C3_1 C 0.05081(14) 0.52151(12) 0.35412(8) 0.0207(3) Uani 1 1 d . . . . .
H3A_1 H 0.033161 0.612122 0.353068 0.025 Uiso 1 1 calc R U . . .
H3B_1 H -0.042451 0.496542 0.346514 0.025 Uiso 1 1 calc R U . . .
N3_1 N 0.10522(11) 0.44425(10) 0.43427(7) 0.0196(2) Uani 1 1 d . . . . .
C4_1 C 0.20919(14) 0.49370(12) 0.47210(8) 0.0207(3) Uani 1 1 d . . . . .
H13C_1 H 0.208386 0.451985 0.531572 0.025 Uiso 1 1 calc R U . . .
H13D_1 H 0.180117 0.586536 0.462202 0.025 Uiso 1 1 calc R U . . .
C5_1 C 0.35977(14) 0.47112(13) 0.43971(8) 0.0219(3) Uani 1 1 d . . . . .
C6_1 C 0.41088(14) 0.56120(13) 0.37329(8) 0.0243(3) Uani 1 1 d . . . . .
C7_1 C 0.07326(13) 0.32321(12) 0.46428(8) 0.0204(3) Uani 1 1 d . . . . .
C8_1 C 0.12371(16) 0.13021(12) 0.58171(9) 0.0259(3) Uani 1 1 d . . . . .
C9_1 C 0.21903(19) 0.05460(15) 0.53363(10) 0.0378(4) Uani 1 1 d . . . . .
H9A_1 H 0.179113 0.073606 0.479324 0.057 Uiso 1 1 calc R U . . .
H9B_1 H 0.223763 -0.036958 0.561959 0.057 Uiso 1 1 calc R U . . .
H9C_1 H 0.315471 0.078568 0.528704 0.057 Uiso 1 1 calc R U . . .
C10_1 C -0.02764(17) 0.09789(15) 0.59254(10) 0.0354(4) Uani 1 1 d . . . . .
H10A_1 H -0.070100 0.114642 0.539109 0.053 Uiso 1 1 calc R U . . .
H10B_1 H -0.084919 0.150648 0.622310 0.053 Uiso 1 1 calc R U . . .
H10C_1 H -0.025779 0.007460 0.623198 0.053 Uiso 1 1 calc R U . . .
C11_1 C 0.18999(17) 0.11361(14) 0.66316(9) 0.0299(3) Uani 1 1 d . . . . .
H11A_1 H 0.202081 0.023113 0.695006 0.045 Uiso 1 1 calc R U . . .
H11B_1 H 0.127138 0.163270 0.692768 0.045 Uiso 1 1 calc R U . . .
H11C_1 H 0.283494 0.143744 0.654231 0.045 Uiso 1 1 calc R U . . .
C12_1 C 0.14263(14) 0.41353(12) 0.24838(8) 0.0213(3) Uani 1 1 d . . . . .
H12_1 H 0.082672 0.350256 0.272060 0.026 Uiso 1 1 calc R U . . .
C13_1 C 0.22366(15) 0.40733(13) 0.18013(8) 0.0246(3) Uani 1 1 d . . . . .
H13_1 H 0.219672 0.339691 0.157824 0.029 Uiso 1 1 calc R U . . .
C14_1 C 0.31056(14) 0.49969(14) 0.14434(8) 0.0254(3) Uani 1 1 d . . . . .
H14_1 H 0.364707 0.496132 0.096972 0.031 Uiso 1 1 calc R U . . .
C15_1 C 0.31850(14) 0.59725(13) 0.17764(8) 0.0246(3) Uani 1 1 d . . . . .
H15_1 H 0.376896 0.661427 0.153008 0.030 Uiso 1 1 calc R U . . .
C16_1 C 0.54865(15) 0.54089(16) 0.34269(9) 0.0320(3) Uani 1 1 d . . . . .
H16_1 H 0.582416 0.604525 0.298189 0.038 Uiso 1 1 calc R U . . .
C17_1 C 0.63582(15) 0.42739(17) 0.37760(10) 0.0346(4) Uani 1 1 d . . . . .
H17_1 H 0.729071 0.411911 0.356121 0.041 Uiso 1 1 calc R U . . .
C18_1 C 0.58764(16) 0.33568(16) 0.44408(10) 0.0330(3) Uani 1 1 d . . . . .
H18_1 H 0.648079 0.257988 0.468355 0.040 Uiso 1 1 calc R U . . .
C19_1 C 0.45049(15) 0.35823(14) 0.47487(9) 0.0261(3) Uani 1 1 d . . . . .
H19_1 H 0.418195 0.295693 0.520576 0.031 Uiso 1 1 calc R U . . .
O1_2 O 0.55014(10) 0.79800(9) 0.12932(6) 0.0281(2) Uani 1 1 d . . . . .
C1_2 C 0.81537(15) 1.18754(12) 0.12211(8) 0.0239(3) Uani 1 1 d . . . . .
N1_2 N 0.70032(15) 1.28946(11) 0.08654(7) 0.0298(3) Uani 1 1 d . . . . .
O2_2 O 0.77010(10) 0.81179(8) 0.06957(6) 0.0229(2) Uani 1 1 d . . . . .
C2_2 C 0.84281(15) 1.08215(12) 0.09272(8) 0.0224(3) Uani 1 1 d . . . . .
N3_2 N 0.62839(12) 0.98974(10) 0.07282(7) 0.0210(2) Uani 1 1 d . . . . .
C4_2 C 0.49499(14) 1.05800(13) 0.09495(8) 0.0236(3) Uani 1 1 d . . . . .
H4_2 H 0.416032 1.009342 0.093788 0.028 Uiso 1 1 calc R U . . .
H13B_2 H 0.474768 1.142069 0.053066 0.028 Uiso 1 1 calc R U . . .
C5_2 C 0.49437(14) 1.07952(12) 0.17727(9) 0.0228(3) Uani 1 1 d . . . . .
C6_2 C 0.54143(15) 1.18822(13) 0.18652(9) 0.0247(3) Uani 1 1 d . . . . .
C7_2 C 0.64252(13) 0.85996(12) 0.09415(8) 0.0200(3) Uani 1 1 d . . . . .
C8_2 C 0.80830(14) 0.67301(12) 0.08210(8) 0.0217(3) Uani 1 1 d . . . . .
C9_2 C 0.8030(2) 0.59953(17) 0.17120(10) 0.0435(4) Uani 1 1 d . . . . .
H9A_2 H 0.851412 0.512069 0.179820 0.065 Uiso 1 1 calc R U . . .
H9B_2 H 0.702996 0.597473 0.189113 0.065 Uiso 1 1 calc R U . . .
H9C_2 H 0.851071 0.641316 0.202570 0.065 Uiso 1 1 calc R U . . .
C10_2 C 0.95978(16) 0.66452(14) 0.04850(11) 0.0346(3) Uani 1 1 d . . . . .
H10A_2 H 0.994994 0.575918 0.050755 0.052 Uiso 1 1 calc R U . . .
H10B_2 H 1.021786 0.692989 0.081049 0.052 Uiso 1 1 calc R U . . .
H10C_2 H 0.960444 0.719180 -0.008018 0.052 Uiso 1 1 calc R U . . .
C11_2 C 0.71026(17) 0.62951(14) 0.03284(11) 0.0341(3) Uani 1 1 d . . . . .
H11A_2 H 0.741235 0.539327 0.037555 0.051 Uiso 1 1 calc R U . . .
H11B_2 H 0.714058 0.680874 -0.024321 0.051 Uiso 1 1 calc R U . . .
H11C_2 H 0.611973 0.640160 0.053394 0.051 Uiso 1 1 calc R U . . .
C12_2 C 0.96647(15) 0.99616(13) 0.11929(9) 0.0253(3) Uani 1 1 d . . . . .
H12_2 H 0.986875 0.923185 0.100743 0.030 Uiso 1 1 calc R U . . .
C13_2 C 1.06060(16) 1.01462(14) 0.17225(9) 0.0298(3) Uani 1 1 d . . . . .
H13_2 H 1.144249 0.954746 0.189688 0.036 Uiso 1 1 calc R U . . .
C14_2 C 1.03164(17) 1.12130(14) 0.19959(9) 0.0310(3) Uani 1 1 d . . . . .
H14_2 H 1.095981 1.134816 0.235485 0.037 Uiso 1 1 calc R U . . .
C15_2 C 0.90922(17) 1.20767(13) 0.17454(9) 0.0297(3) Uani 1 1 d . . . . .
H15_2 H 0.889348 1.280610 0.193145 0.036 Uiso 1 1 calc R U . . .
C16_2 C 0.53082(16) 1.21176(14) 0.26134(9) 0.0301(3) Uani 1 1 d . . . . .
H16_2 H 0.561611 1.286358 0.266644 0.036 Uiso 1 1 calc R U . . .
C17_2 C 0.47575(16) 1.12703(15) 0.32771(9) 0.0317(3) Uani 1 1 d . . . . .
H17_2 H 0.469103 1.143050 0.378811 0.038 Uiso 1 1 calc R U . . .
C18_2 C 0.42985(15) 1.01812(15) 0.32011(9) 0.0306(3) Uani 1 1 d . . . . .
H18_2 H 0.391851 0.959646 0.365881 0.037 Uiso 1 1 calc R U . . .
C3_2 C 0.74323(15) 1.06242(12) 0.03335(8) 0.0230(3) Uani 1 1 d . . . . .
H3A_2 H 0.700115 1.146865 -0.002018 0.028 Uiso 1 1 calc R U . . .
H3B_2 H 0.799776 1.016940 -0.001745 0.028 Uiso 1 1 calc R U . . .
C19_2 C 0.43986(14) 0.99523(13) 0.24519(9) 0.0266(3) Uani 1 1 d . . . . .
H19_2 H 0.408794 0.920460 0.240337 0.032 Uiso 1 1 calc R U . . .
N2_2 N 0.57702(14) 1.28922(11) 0.11560(8) 0.0296(3) Uani 1 1 d . . . . .

loop_
_atom_site_aniso_label
_atom_site_aniso_U_11
_atom_site_aniso_U_22
_atom_site_aniso_U_33
_atom_site_aniso_U_23
_atom_site_aniso_U_13
_atom_site_aniso_U_12
C1_1 0.0239(6) 0.0183(6) 0.0244(7) -0.0073(5) -0.0011(5) -0.0039(5)
N1_1 0.0346(6) 0.0207(6) 0.0289(6) -0.0100(5) 0.0075(5) -0.0110(5)
O1_1 0.0318(5) 0.0260(5) 0.0283(5) -0.0100(4) -0.0038(4) -0.0122(4)
C2_1 0.0186(6) 0.0182(6) 0.0208(6) -0.0055(5) -0.0012(5) -0.0015(5)
N2_1 0.0334(6) 0.0237(6) 0.0294(6) -0.0122(5) 0.0093(5) -0.0149(5)
O2_1 0.0301(5) 0.0186(4) 0.0224(5) -0.0065(4) -0.0019(4) -0.0071(4)
C3_1 0.0195(6) 0.0198(6) 0.0240(6) -0.0077(5) 0.0006(5) -0.0041(5)
N3_1 0.0198(5) 0.0199(5) 0.0216(5) -0.0086(4) 0.0007(4) -0.0065(4)
C4_1 0.0218(6) 0.0215(6) 0.0235(6) -0.0118(5) 0.0019(5) -0.0075(5)
C5_1 0.0213(6) 0.0255(7) 0.0273(7) -0.0174(6) 0.0008(5) -0.0093(5)
C6_1 0.0243(7) 0.0298(7) 0.0279(7) -0.0187(6) 0.0031(5) -0.0122(6)
C7_1 0.0187(6) 0.0224(6) 0.0227(6) -0.0102(5) 0.0016(5) -0.0049(5)
C8_1 0.0336(7) 0.0168(6) 0.0273(7) -0.0055(5) -0.0023(6) -0.0049(5)
C9_1 0.0505(10) 0.0270(8) 0.0376(9) -0.0154(7) -0.0036(7) 0.0021(7)
C10_1 0.0395(9) 0.0292(8) 0.0360(8) -0.0020(6) -0.0038(7) -0.0153(7)
C11_1 0.0346(8) 0.0257(7) 0.0282(7) -0.0066(6) -0.0017(6) -0.0027(6)
C12_1 0.0217(6) 0.0191(6) 0.0244(7) -0.0073(5) -0.0016(5) -0.0045(5)
C13_1 0.0265(7) 0.0228(7) 0.0277(7) -0.0131(6) -0.0014(5) -0.0018(5)
C14_1 0.0222(6) 0.0312(7) 0.0243(7) -0.0120(6) 0.0022(5) -0.0015(6)
C15_1 0.0233(7) 0.0254(7) 0.0257(7) -0.0071(5) 0.0027(5) -0.0074(5)
C16_1 0.0266(7) 0.0476(9) 0.0348(8) -0.0261(7) 0.0088(6) -0.0197(7)
C17_1 0.0200(7) 0.0560(10) 0.0440(9) -0.0373(8) 0.0046(6) -0.0107(7)
C18_1 0.0249(7) 0.0390(8) 0.0465(9) -0.0303(7) -0.0078(6) -0.0005(6)
C19_1 0.0243(7) 0.0285(7) 0.0329(7) -0.0184(6) -0.0031(5) -0.0067(6)
O1_2 0.0237(5) 0.0226(5) 0.0430(6) -0.0165(4) 0.0071(4) -0.0070(4)
C1_2 0.0330(7) 0.0146(6) 0.0243(7) -0.0042(5) 0.0019(5) -0.0088(5)
N1_2 0.0471(8) 0.0146(5) 0.0298(6) -0.0099(5) -0.0029(6) -0.0037(5)
O2_2 0.0229(5) 0.0147(4) 0.0338(5) -0.0120(4) 0.0049(4) -0.0031(4)
C2_2 0.0284(7) 0.0157(6) 0.0244(7) -0.0059(5) 0.0034(5) -0.0090(5)
N3_2 0.0219(5) 0.0172(5) 0.0269(6) -0.0117(4) -0.0005(4) -0.0013(4)
C4_2 0.0226(6) 0.0206(6) 0.0306(7) -0.0145(6) -0.0063(5) 0.0038(5)
C5_2 0.0204(6) 0.0193(6) 0.0316(7) -0.0148(5) -0.0056(5) 0.0046(5)
C6_2 0.0270(7) 0.0182(6) 0.0303(7) -0.0116(5) -0.0056(5) 0.0034(5)
C7_2 0.0205(6) 0.0190(6) 0.0244(6) -0.0126(5) -0.0018(5) -0.0017(5)
C8_2 0.0263(7) 0.0126(6) 0.0254(7) -0.0067(5) 0.0029(5) 0.0009(5)
C9_2 0.0548(10) 0.0371(9) 0.0269(8) -0.0037(7) 0.0020(7) 0.0159(8)
C10_2 0.0294(8) 0.0243(7) 0.0502(10) -0.0149(7) 0.0104(7) -0.0003(6)
C11_2 0.0378(8) 0.0220(7) 0.0484(9) -0.0208(7) -0.0044(7) 0.0003(6)
C12_2 0.0260(7) 0.0185(6) 0.0329(7) -0.0086(6) 0.0047(6) -0.0078(5)
C13_2 0.0258(7) 0.0261(7) 0.0361(8) -0.0041(6) -0.0004(6) -0.0100(6)
C14_2 0.0358(8) 0.0288(7) 0.0305(8) -0.0052(6) -0.0029(6) -0.0182(6)
C15_2 0.0442(9) 0.0199(6) 0.0292(7) -0.0088(6) 0.0018(6) -0.0146(6)
C16_2 0.0348(8) 0.0253(7) 0.0360(8) -0.0198(6) -0.0076(6) 0.0025(6)
C17_2 0.0327(8) 0.0381(8) 0.0291(8) -0.0203(7) -0.0028(6) 0.0026(6)
C18_2 0.0262(7) 0.0344(8) 0.0323(8) -0.0133(6) 0.0016(6) -0.0018(6)
C3_2 0.0307(7) 0.0158(6) 0.0239(7) -0.0074(5) 0.0005(5) -0.0044(5)
C19_2 0.0213(6) 0.0256(7) 0.0360(8) -0.0153(6) -0.0018(5) -0.0001(5)
N2_2 0.0422(7) 0.0164(5) 0.0333(7) -0.0139(5) -0.0059(5) 0.0021(5)

loop_
_atom_type_symbol
_atom_type_description
_atom_type_scat_dispersion_real
_atom_type_scat_dispersion_imag
_atom_type_scat_source
C C 0.0033 0.0016 'International Tables Vol C Tables 4.2.6.8 and 6.1.1.4'
H H 0.0000 0.0000 'International Tables Vol C Tables 4.2.6.8 and 6.1.1.4'
N N 0.0061 0.0033 'International Tables Vol C Tables 4.2.6.8 and 6.1.1.4'
O O 0.0106 0.0060 'International Tables Vol C Tables 4.2.6.8 and 6.1.1.4'

loop_
_geom_angle_atom_site_label_1
_geom_angle_atom_site_label_2
_geom_angle_atom_site_label_3
_geom_angle
_geom_angle_site_symmetry_1
_geom_angle_site_symmetry_3
_geom_angle_publ_flag
C15_1 C1_1 C2_1 121.95(12) . . ?
C15_1 C1_1 N1_1 117.71(12) . . ?
C2_1 C1_1 N1_1 120.17(12) . . ?
N2_1 N1_1 C1_1 118.62(12) . . ?
C1_1 C2_1 C12_1 117.51(12) . . ?
C1_1 C2_1 C3_1 121.95(11) . . ?
C12_1 C2_1 C3_1 120.50(11) . . ?
N1_1 N2_1 C6_1 119.72(11) . . ?
C7_1 O2_1 C8_1 121.55(10) . . ?
N3_1 C3_1 C2_1 115.51(10) . . ?
N3_1 C3_1 H3A_1 108.4 . . ?
C2_1 C3_1 H3A_1 108.4 . . ?
N3_1 C3_1 H3B_1 108.4 . . ?
C2_1 C3_1 H3B_1 108.4 . . ?
H3A_1 C3_1 H3B_1 107.5 . . ?
C7_1 N3_1 C3_1 118.17(10) . . ?
C7_1 N3_1 C4_1 123.07(11) . . ?
C3_1 N3_1 C4_1 118.04(10) . . ?
N3_1 C4_1 C5_1 112.57(10) . . ?
N3_1 C4_1 H13C_1 109.1 . . ?
C5_1 C4_1 H13C_1 109.1 . . ?
N3_1 C4_1 H13D_1 109.1 . . ?
C5_1 C4_1 H13D_1 109.1 . . ?
H13C_1 C4_1 H13D_1 107.8 . . ?
C6_1 C5_1 C19_1 118.01(12) . . ?
C6_1 C5_1 C4_1 121.16(12) . . ?
C19_1 C5_1 C4_1 120.82(12) . . ?
C5_1 C6_1 C16_1 121.58(14) . . ?
C5_1 C6_1 N2_1 120.29(12) . . ?
C16_1 C6_1 N2_1 117.78(13) . . ?
O1_1 C7_1 O2_1 125.45(12) . . ?
O1_1 C7_1 N3_1 123.78(12) . . ?
O2_1 C7_1 N3_1 110.72(11) . . ?
O2_1 C8_1 C10_1 111.05(11) . . ?
O2_1 C8_1 C11_1 102.12(10) . . ?
C10_1 C8_1 C11_1 111.07(12) . . ?
O2_1 C8_1 C9_1 108.34(12) . . ?
C10_1 C8_1 C9_1 112.75(13) . . ?
C11_1 C8_1 C9_1 110.98(12) . . ?
C8_1 C9_1 H9A_1 109.5 . . ?
C8_1 C9_1 H9B_1 109.5 . . ?
H9A_1 C9_1 H9B_1 109.5 . . ?
C8_1 C9_1 H9C_1 109.5 . . ?
H9A_1 C9_1 H9C_1 109.5 . . ?
H9B_1 C9_1 H9C_1 109.5 . . ?
C8_1 C10_1 H10A_1 109.5 . . ?
C8_1 C10_1 H10B_1 109.5 . . ?
H10A_1 C10_1 H10B_1 109.5 . . ?
C8_1 C10_1 H10C_1 109.5 . . ?
H10A_1 C10_1 H10C_1 109.5 . . ?
H10B_1 C10_1 H10C_1 109.5 . . ?
C8_1 C11_1 H11A_1 109.5 . . ?
C8_1 C11_1 H11B_1 109.5 . . ?
H11A_1 C11_1 H11B_1 109.5 . . ?
C8_1 C11_1 H11C_1 109.5 . . ?
H11A_1 C11_1 H11C_1 109.5 . . ?
H11B_1 C11_1 H11C_1 109.5 . . ?
C13_1 C12_1 C2_1 121.19(12) . . ?
C13_1 C12_1 H12_1 119.4 . . ?
C2_1 C12_1 H12_1 119.4 . . ?
C12_1 C13_1 C14_1 120.11(12) . . ?
C12_1 C13_1 H13_1 119.9 . . ?
C14_1 C13_1 H13_1 119.9 . . ?
C13_1 C14_1 C15_1 120.05(12) . . ?
C13_1 C14_1 H14_1 120.0 . . ?
C15_1 C14_1 H14_1 120.0 . . ?
C14_1 C15_1 C1_1 119.09(12) . . ?
C14_1 C15_1 H15_1 120.5 . . ?
C1_1 C15_1 H15_1 120.5 . . ?
C17_1 C16_1 C6_1 119.40(15) . . ?
C17_1 C16_1 H16_1 120.3 . . ?
C6_1 C16_1 H16_1 120.3 . . ?
C16_1 C17_1 C18_1 120.25(13) . . ?
C16_1 C17_1 H17_1 119.9 . . ?
C18_1 C17_1 H17_1 119.9 . . ?
C17_1 C18_1 C19_1 119.69(15) . . ?
C17_1 C18_1 H18_1 120.2 . . ?
C19_1 C18_1 H18_1 120.2 . . ?
C18_1 C19_1 C5_1 121.04(14) . . ?
C18_1 C19_1 H19_1 119.5 . . ?
C5_1 C19_1 H19_1 119.5 . . ?
C15_2 C1_2 C2_2 121.40(13) . . ?
C15_2 C1_2 N1_2 118.49(12) . . ?
C2_2 C1_2 N1_2 119.24(12) . . ?
N2_2 N1_2 C1_2 121.30(12) . . ?
C7_2 O2_2 C8_2 121.12(10) . . ?
C12_2 C2_2 C1_2 117.61(13) . . ?
C12_2 C2_2 C3_2 120.90(12) . . ?
C1_2 C2_2 C3_2 121.48(12) . . ?
C7_2 N3_2 C3_2 122.88(11) . . ?
C7_2 N3_2 C4_2 117.97(11) . . ?
C3_2 N3_2 C4_2 119.05(10) . . ?
N3_2 C4_2 C5_2 115.33(11) . . ?
N3_2 C4_2 H4_2 108.4 . . ?
C5_2 C4_2 H4_2 108.4 . . ?
N3_2 C4_2 H13B_2 108.4 . . ?
C5_2 C4_2 H13B_2 108.4 . . ?
H4_2 C4_2 H13B_2 107.5 . . ?
C19_2 C5_2 C6_2 118.09(12) . . ?
C19_2 C5_2 C4_2 120.61(12) . . ?
C6_2 C5_2 C4_2 121.21(13) . . ?
C16_2 C6_2 C5_2 120.74(14) . . ?
C16_2 C6_2 N2_2 118.19(12) . . ?
C5_2 C6_2 N2_2 120.11(12) . . ?
O1_2 C7_2 O2_2 125.49(11) . . ?
O1_2 C7_2 N3_2 123.71(12) . . ?
O2_2 C7_2 N3_2 110.79(11) . . ?
O2_2 C8_2 C9_2 110.71(11) . . ?
O2_2 C8_2 C11_2 109.80(11) . . ?
C9_2 C8_2 C11_2 111.62(13) . . ?
O2_2 C8_2 C10_2 102.11(10) . . ?
C9_2 C8_2 C10_2 111.68(13) . . ?
C11_2 C8_2 C10_2 110.53(12) . . ?
C8_2 C9_2 H9A_2 109.5 . . ?
C8_2 C9_2 H9B_2 109.5 . . ?
H9A_2 C9_2 H9B_2 109.5 . . ?
C8_2 C9_2 H9C_2 109.5 . . ?
H9A_2 C9_2 H9C_2 109.5 . . ?
H9B_2 C9_2 H9C_2 109.5 . . ?
C8_2 C10_2 H10A_2 109.5 . . ?
C8_2 C10_2 H10B_2 109.5 . . ?
H10A_2 C10_2 H10B_2 109.5 . . ?
C8_2 C10_2 H10C_2 109.5 . . ?
H10A_2 C10_2 H10C_2 109.5 . . ?
H10B_2 C10_2 H10C_2 109.5 . . ?
C8_2 C11_2 H11A_2 109.5 . . ?
C8_2 C11_2 H11B_2 109.5 . . ?
H11A_2 C11_2 H11B_2 109.5 . . ?
C8_2 C11_2 H11C_2 109.5 . . ?
H11A_2 C11_2 H11C_2 109.5 . . ?
H11B_2 C11_2 H11C_2 109.5 . . ?
C13_2 C12_2 C2_2 121.55(13) . . ?
C13_2 C12_2 H12_2 119.2 . . ?
C2_2 C12_2 H12_2 119.2 . . ?
C12_2 C13_2 C14_2 119.59(14) . . ?
C12_2 C13_2 H13_2 120.2 . . ?
C14_2 C13_2 H13_2 120.2 . . ?
C15_2 C14_2 C13_2 120.00(14) . . ?
C15_2 C14_2 H14_2 120.0 . . ?
C13_2 C14_2 H14_2 120.0 . . ?
C14_2 C15_2 C1_2 119.83(13) . . ?
C14_2 C15_2 H15_2 120.1 . . ?
C1_2 C15_2 H15_2 120.1 . . ?
C17_2 C16_2 C6_2 120.07(13) . . ?
C17_2 C16_2 H16_2 120.0 . . ?
C6_2 C16_2 H16_2 120.0 . . ?
C16_2 C17_2 C18_2 120.15(13) . . ?
C16_2 C17_2 H17_2 119.9 . . ?
C18_2 C17_2 H17_2 119.9 . . ?
C19_2 C18_2 C17_2 119.64(14) . . ?
C19_2 C18_2 H18_2 120.2 . . ?
C17_2 C18_2 H18_2 120.2 . . ?
N3_2 C3_2 C2_2 113.48(11) . . ?
N3_2 C3_2 H3A_2 108.9 . . ?
C2_2 C3_2 H3A_2 108.9 . . ?
N3_2 C3_2 H3B_2 108.9 . . ?
C2_2 C3_2 H3B_2 108.9 . . ?
H3A_2 C3_2 H3B_2 107.7 . . ?
C5_2 C19_2 C18_2 121.30(13) . . ?
C5_2 C19_2 H19_2 119.4 . . ?
C18_2 C19_2 H19_2 119.4 . . ?
N1_2 N2_2 C6_2 121.75(12) . . ?

loop_
_geom_bond_atom_site_label_1
_geom_bond_atom_site_label_2
_geom_bond_distance
_geom_bond_site_symmetry_2
_geom_bond_publ_flag
C1_1 C15_1 1.3911(19) . ?
C1_1 C2_1 1.3936(18) . ?
C1_1 N1_1 1.4557(17) . ?
N1_1 N2_1 1.2490(17) . ?
O1_1 C7_1 1.2206(16) . ?
C2_1 C12_1 1.3953(17) . ?
C2_1 C3_1 1.5155(17) . ?
N2_1 C6_1 1.4540(19) . ?
O2_1 C7_1 1.3465(16) . ?
O2_1 C8_1 1.4770(16) . ?
C3_1 N3_1 1.4614(17) . ?
C3_1 H3A_1 0.9900 . ?
C3_1 H3B_1 0.9900 . ?
N3_1 C7_1 1.3594(16) . ?
N3_1 C4_1 1.4654(16) . ?
C4_1 C5_1 1.5148(18) . ?
C4_1 H13C_1 0.9900 . ?
C4_1 H13D_1 0.9900 . ?
C5_1 C6_1 1.3917(19) . ?
C5_1 C19_1 1.394(2) . ?
C6_1 C16_1 1.392(2) . ?
C8_1 C10_1 1.515(2) . ?
C8_1 C11_1 1.519(2) . ?
C8_1 C9_1 1.525(2) . ?
C9_1 H9A_1 0.9800 . ?
C9_1 H9B_1 0.9800 . ?
C9_1 H9C_1 0.9800 . ?
C10_1 H10A_1 0.9800 . ?
C10_1 H10B_1 0.9800 . ?
C10_1 H10C_1 0.9800 . ?
C11_1 H11A_1 0.9800 . ?
C11_1 H11B_1 0.9800 . ?
C11_1 H11C_1 0.9800 . ?
C12_1 C13_1 1.3855(19) . ?
C12_1 H12_1 0.9500 . ?
C13_1 C14_1 1.387(2) . ?
C13_1 H13_1 0.9500 . ?
C14_1 C15_1 1.3867(19) . ?
C14_1 H14_1 0.9500 . ?
C15_1 H15_1 0.9500 . ?
C16_1 C17_1 1.381(2) . ?
C16_1 H16_1 0.9500 . ?
C17_1 C18_1 1.391(2) . ?
C17_1 H17_1 0.9500 . ?
C18_1 C19_1 1.391(2) . ?
C18_1 H18_1 0.9500 . ?
C19_1 H19_1 0.9500 . ?
O1_2 C7_2 1.2144(16) . ?
C1_2 C15_2 1.389(2) . ?
C1_2 C2_2 1.3981(18) . ?
C1_2 N1_2 1.4547(19) . ?
N1_2 N2_2 1.2442(18) . ?
O2_2 C7_2 1.3455(15) . ?
O2_2 C8_2 1.4801(14) . ?
C2_2 C12_2 1.393(2) . ?
C2_2 C3_2 1.5135(19) . ?
N3_2 C7_2 1.3619(16) . ?
N3_2 C3_2 1.4644(17) . ?
N3_2 C4_2 1.4657(16) . ?
C4_2 C5_2 1.5127(18) . ?
C4_2 H4_2 0.9900 . ?
C4_2 H13B_2 0.9900 . ?
C5_2 C19_2 1.389(2) . ?
C5_2 C6_2 1.4038(18) . ?
C6_2 C16_2 1.391(2) . ?
C6_2 N2_2 1.4502(19) . ?
C8_2 C9_2 1.508(2) . ?
C8_2 C11_2 1.513(2) . ?
C8_2 C10_2 1.5165(19) . ?
C9_2 H9A_2 0.9800 . ?
C9_2 H9B_2 0.9800 . ?
C9_2 H9C_2 0.9800 . ?
C10_2 H10A_2 0.9800 . ?
C10_2 H10B_2 0.9800 . ?
C10_2 H10C_2 0.9800 . ?
C11_2 H11A_2 0.9800 . ?
C11_2 H11B_2 0.9800 . ?
C11_2 H11C_2 0.9800 . ?
C12_2 C13_2 1.389(2) . ?
C12_2 H12_2 0.9500 . ?
C13_2 C14_2 1.391(2) . ?
C13_2 H13_2 0.9500 . ?
C14_2 C15_2 1.382(2) . ?
C14_2 H14_2 0.9500 . ?
C15_2 H15_2 0.9500 . ?
C16_2 C17_2 1.377(2) . ?
C16_2 H16_2 0.9500 . ?
C17_2 C18_2 1.390(2) . ?
C17_2 H17_2 0.9500 . ?
C18_2 C19_2 1.390(2) . ?
C18_2 H18_2 0.9500 . ?
C3_2 H3A_2 0.9900 . ?
C3_2 H3B_2 0.9900 . ?
C19_2 H19_2 0.9500 . ?

loop_
_geom_hbond_atom_site_label_D
_geom_hbond_atom_site_label_H
_geom_hbond_atom_site_label_A
_geom_hbond_distance_DH
_geom_hbond_distance_HA
_geom_hbond_distance_DA
_geom_hbond_angle_DHA
_geom_hbond_site_symmetry_A
_geom_hbond_publ_flag
C9_1 H9A_1 O1_1 0.98 2.53 3.1073(19) 117.9 . yes
C10_1 H10A_1 O1_1 0.98 2.34 2.9519(19) 119.7 . yes
C15_1 H15_1 O1_2 0.95 2.33 3.2571(16) 163.5 . yes
C9_2 H9B_2 O1_2 0.98 2.43 2.9519(19) 113.0 . yes
C11_2 H11C_2 O1_2 0.98 2.48 3.0593(18) 117.5 . yes

loop_
_geom_torsion_atom_site_label_1
_geom_torsion_atom_site_label_2
_geom_torsion_atom_site_label_3
_geom_torsion_atom_site_label_4
_geom_torsion
_geom_torsion_site_symmetry_1
_geom_torsion_site_symmetry_2
_geom_torsion_site_symmetry_3
_geom_torsion_site_symmetry_4
_geom_torsion_publ_flag
C15_1 C1_1 N1_1 N2_1 -101.24(15) . . . . ?
C2_1 C1_1 N1_1 N2_1 83.36(16) . . . . ?
C15_1 C1_1 C2_1 C12_1 3.7(2) . . . . ?
N1_1 C1_1 C2_1 C12_1 178.93(12) . . . . ?
C15_1 C1_1 C2_1 C3_1 -173.81(12) . . . . ?
N1_1 C1_1 C2_1 C3_1 1.39(19) . . . . ?
C1_1 N1_1 N2_1 C6_1 1.91(18) . . . . ?
C1_1 C2_1 C3_1 N3_1 -97.01(14) . . . . ?
C12_1 C2_1 C3_1 N3_1 85.52(15) . . . . ?
C2_1 C3_1 N3_1 C7_1 -89.51(14) . . . . ?
C2_1 C3_1 N3_1 C4_1 81.05(14) . . . . ?
C7_1 N3_1 C4_1 C5_1 89.65(15) . . . . ?
C3_1 N3_1 C4_1 C5_1 -80.41(14) . . . . ?
N3_1 C4_1 C5_1 C6_1 90.78(14) . . . . ?
N3_1 C4_1 C5_1 C19_1 -88.14(14) . . . . ?
C19_1 C5_1 C6_1 C16_1 -0.53(19) . . . . ?
C4_1 C5_1 C6_1 C16_1 -179.48(11) . . . . ?
C19_1 C5_1 C6_1 N2_1 -173.61(11) . . . . ?
C4_1 C5_1 C6_1 N2_1 7.44(18) . . . . ?
N1_1 N2_1 C6_1 C5_1 -95.90(15) . . . . ?
N1_1 N2_1 C6_1 C16_1 90.76(15) . . . . ?
C8_1 O2_1 C7_1 O1_1 11.9(2) . . . . ?
C8_1 O2_1 C7_1 N3_1 -170.64(11) . . . . ?
C3_1 N3_1 C7_1 O1_1 0.80(19) . . . . ?
C4_1 N3_1 C7_1 O1_1 -169.25(12) . . . . ?
C3_1 N3_1 C7_1 O2_1 -176.70(10) . . . . ?
C4_1 N3_1 C7_1 O2_1 13.25(16) . . . . ?
C7_1 O2_1 C8_1 C10_1 -61.34(16) . . . . ?
C7_1 O2_1 C8_1 C11_1 -179.81(11) . . . . ?
C7_1 O2_1 C8_1 C9_1 63.00(16) . . . . ?
C1_1 C2_1 C12_1 C13_1 -1.71(19) . . . . ?
C3_1 C2_1 C12_1 C13_1 175.87(12) . . . . ?
C2_1 C12_1 C13_1 C14_1 -0.7(2) . . . . ?
C12_1 C13_1 C14_1 C15_1 1.1(2) . . . . ?
C13_1 C14_1 C15_1 C1_1 0.8(2) . . . . ?
C2_1 C1_1 C15_1 C14_1 -3.3(2) . . . . ?
N1_1 C1_1 C15_1 C14_1 -178.64(12) . . . . ?
C5_1 C6_1 C16_1 C17_1 1.7(2) . . . . ?
N2_1 C6_1 C16_1 C17_1 174.90(12) . . . . ?
C6_1 C16_1 C17_1 C18_1 -1.7(2) . . . . ?
C16_1 C17_1 C18_1 C19_1 0.6(2) . . . . ?
C17_1 C18_1 C19_1 C5_1 0.5(2) . . . . ?
C6_1 C5_1 C19_1 C18_1 -0.56(18) . . . . ?
C4_1 C5_1 C19_1 C18_1 178.39(12) . . . . ?
C15_2 C1_2 N1_2 N2_2 -98.42(16) . . . . ?
C2_2 C1_2 N1_2 N2_2 92.11(16) . . . . ?
C15_2 C1_2 C2_2 C12_2 1.36(19) . . . . ?
N1_2 C1_2 C2_2 C12_2 170.51(12) . . . . ?
C15_2 C1_2 C2_2 C3_2 -177.90(12) . . . . ?
N1_2 C1_2 C2_2 C3_2 -8.75(19) . . . . ?
C7_2 N3_2 C4_2 C5_2 89.73(14) . . . . ?
C3_2 N3_2 C4_2 C5_2 -86.74(15) . . . . ?
N3_2 C4_2 C5_2 C19_2 -94.97(15) . . . . ?
N3_2 C4_2 C5_2 C6_2 88.48(15) . . . . ?
C19_2 C5_2 C6_2 C16_2 -1.3(2) . . . . ?
C4_2 C5_2 C6_2 C16_2 175.34(12) . . . . ?
C19_2 C5_2 C6_2 N2_2 -169.87(12) . . . . ?
C4_2 C5_2 C6_2 N2_2 6.76(19) . . . . ?
C8_2 O2_2 C7_2 O1_2 1.7(2) . . . . ?
C8_2 O2_2 C7_2 N3_2 -177.03(11) . . . . ?
C3_2 N3_2 C7_2 O1_2 177.45(12) . . . . ?
C4_2 N3_2 C7_2 O1_2 1.13(19) . . . . ?
C3_2 N3_2 C7_2 O2_2 -3.75(17) . . . . ?
C4_2 N3_2 C7_2 O2_2 179.92(10) . . . . ?
C7_2 O2_2 C8_2 C9_2 -58.91(17) . . . . ?
C7_2 O2_2 C8_2 C11_2 64.79(15) . . . . ?
C7_2 O2_2 C8_2 C10_2 -177.92(12) . . . . ?
C1_2 C2_2 C12_2 C13_2 -0.8(2) . . . . ?
C3_2 C2_2 C12_2 C13_2 178.45(12) . . . . ?
C2_2 C12_2 C13_2 C14_2 -0.1(2) . . . . ?
C12_2 C13_2 C14_2 C15_2 0.5(2) . . . . ?
C13_2 C14_2 C15_2 C1_2 0.0(2) . . . . ?
C2_2 C1_2 C15_2 C14_2 -1.0(2) . . . . ?
N1_2 C1_2 C15_2 C14_2 -170.23(13) . . . . ?
C5_2 C6_2 C16_2 C17_2 1.0(2) . . . . ?
N2_2 C6_2 C16_2 C17_2 169.81(13) . . . . ?
C6_2 C16_2 C17_2 C18_2 -0.4(2) . . . . ?
C16_2 C17_2 C18_2 C19_2 0.0(2) . . . . ?
C7_2 N3_2 C3_2 C2_2 -88.89(15) . . . . ?
C4_2 N3_2 C3_2 C2_2 87.40(14) . . . . ?
C12_2 C2_2 C3_2 N3_2 91.76(15) . . . . ?
C1_2 C2_2 C3_2 N3_2 -89.01(15) . . . . ?
C6_2 C5_2 C19_2 C18_2 0.9(2) . . . . ?
C4_2 C5_2 C19_2 C18_2 -175.71(12) . . . . ?
C17_2 C18_2 C19_2 C5_2 -0.3(2) . . . . ?
C1_2 N1_2 N2_2 C6_2 0.38(19) . . . . ?
C16_2 C6_2 N2_2 N1_2 100.88(15) . . . . ?
C5_2 C6_2 N2_2 N1_2 -90.25(17) . . . . ?
